data_1574680
loop_
_publ_author_name
'Li, Anze'
'Zhao, Zihao'
'Yang, Guangxin'
'Zhang, Qiang'
'Chen, Xiang'
'Yuan, Wang Zhang'

_publ_section_title
;
 Polymorphism and phase transformation tuned luminescence and mechanistic
 insights in nonconventional luminophores
;
_journal_issue 25
_journal_name_full 'Chemical Science'
_journal_page_first 11530
_journal_page_last 11538
_journal_paper_doi 10.1039/D5SC02250A
_journal_volume 16
_journal_year 2025
_chemical_formula_moiety 'C16 H38 N2, 2(Br)'
_chemical_formula_sum 'C16 H38 Br2 N2'
_chemical_formula_weight 418.30
_chemical_name_systematic 10-Br-b
_space_group_crystal_system orthorhombic
_space_group_IT_number 61
_space_group_name_Hall '-P 2ac 2ab'
_space_group_name_H-M_alt 'P b c a'
_atom_sites_solution_hydrogens geom
_audit_creation_method SHELXL-2018/3
_audit_update_record
;
2025-02-12 deposited with the CCDC.	2025-05-20 downloaded from the CCDC.
;
_cell_angle_alpha 90
_cell_angle_beta 90
_cell_angle_gamma 90
_cell_formula_units_Z 8
_cell_length_a 11.9427(2)
_cell_length_b 11.6291(2)
_cell_length_c 28.3098(4)
_cell_measurement_reflns_used 13075
_cell_measurement_temperature 100(2)
_cell_measurement_theta_max 74.0370
_cell_measurement_theta_min 3.1270
_cell_volume 3931.75(11)
_computing_structure_refinement 'SHELXL-2018/3 (Sheldrick, 2018)'
_computing_structure_solution 'SHELXT 2018/2 (Sheldrick, 2018)'
_diffrn_ambient_temperature 100(2)
_diffrn_measured_fraction_theta_full 1.000
_diffrn_measured_fraction_theta_max 0.961
_diffrn_measurement_device_type 'ROD, Synergy Custom DW system, HyPix-Arc 150'
_diffrn_radiation_type CuK\a
_diffrn_radiation_wavelength 1.54184
_diffrn_reflns_av_R_equivalents 0.0317
_diffrn_reflns_av_unetI/netI 0.0225
_diffrn_reflns_Laue_measured_fraction_full 1.000
_diffrn_reflns_Laue_measured_fraction_max 0.961
_diffrn_reflns_limit_h_max 11
_diffrn_reflns_limit_h_min -14
_diffrn_reflns_limit_k_max 14
_diffrn_reflns_limit_k_min -14
_diffrn_reflns_limit_l_max 32
_diffrn_reflns_limit_l_min -34
_diffrn_reflns_number 19913
_diffrn_reflns_point_group_measured_fraction_full 1.000
_diffrn_reflns_point_group_measured_fraction_max 0.961
_diffrn_reflns_theta_full 67.684
_diffrn_reflns_theta_max 75.289
_diffrn_reflns_theta_min 3.122
_exptl_absorpt_coefficient_mu 5.170
_exptl_absorpt_correction_T_max 1.00000
_exptl_absorpt_correction_T_min 0.70665
_exptl_absorpt_correction_type multi-scan
_exptl_absorpt_process_details
;
CrysAlisPro 1.171.43.112a (Rigaku Oxford Diffraction, 2024)
Empirical absorption correction using spherical harmonics,
implemented in SCALE3 ABSPACK scaling algorithm.
;
_exptl_crystal_colour colourless
_exptl_crystal_density_diffrn 1.413
_exptl_crystal_description block
_exptl_crystal_F_000 1744
_exptl_crystal_size_max 0.160
_exptl_crystal_size_mid 0.140
_exptl_crystal_size_min 0.120
_refine_diff_density_max 0.457
_refine_diff_density_min -0.487
_refine_diff_density_rms 0.062
_refine_ls_extinction_coef 0.000130(16)
_refine_ls_extinction_expression Fc^*^=kFc[1+0.001xFc^2^\l^3^/sin(2\q)]^-1/4^
_refine_ls_extinction_method 'SHELXL-2018/3 (Sheldrick 2018)'
_refine_ls_goodness_of_fit_ref 1.010
_refine_ls_hydrogen_treatment constr
_refine_ls_matrix_type full
_refine_ls_number_parameters 188
_refine_ls_number_reflns 3908
_refine_ls_number_restraints 0
_refine_ls_restrained_S_all 1.010
_refine_ls_R_factor_all 0.0265
_refine_ls_R_factor_gt 0.0238
_refine_ls_shift/su_max 0.001
_refine_ls_shift/su_mean 0.000
_refine_ls_structure_factor_coef Fsqd
_refine_ls_weighting_details 'w=1/[\s^2^(Fo^2^)+(0.0197P)^2^+4.9142P] where P=(Fo^2^+2Fc^2^)/3'
_refine_ls_weighting_scheme calc
_refine_ls_wR_factor_gt 0.0564
_refine_ls_wR_factor_ref 0.0578
_reflns_Friedel_coverage 0.000
_reflns_number_gt 3605
_reflns_number_total 3908
_reflns_threshold_expression 'I > 2\s(I)'
_cod_data_source_file d5sc02250a2.cif
_cod_data_source_block t
_cod_depositor_comments 'Adding full bibliography for 1574679--1574685.cif.'
_cod_database_code 1574680
_shelx_shelxl_version_number 2018/3
_shelx_space_group_comment
;
The symmetry employed for this shelxl refinement is uniquely defined
by the following loop, which should always be used as a source of
symmetry information in preference to the above space-group names.
They are only intended as comments.
;
_shelx_estimated_absorpt_t_min 0.492
_shelx_estimated_absorpt_t_max 0.576

loop_
_space_group_symop_operation_xyz
'x, y, z'
'-x+1/2, -y, z+1/2'
'-x, y+1/2, -z+1/2'
'x+1/2, -y+1/2, -z'
'-x, -y, -z'
'x-1/2, y, -z-1/2'
'x, -y-1/2, z-1/2'
'-x-1/2, y-1/2, z'

loop_
_atom_site_label
_atom_site_type_symbol
_atom_site_fract_x
_atom_site_fract_y
_atom_site_fract_z
_atom_site_U_iso_or_equiv
_atom_site_adp_type
_atom_site_occupancy
_atom_site_site_symmetry_order
_atom_site_calc_flag
_atom_site_refinement_flags_posn
_atom_site_refinement_flags_adp
_atom_site_refinement_flags_occupancy
_atom_site_disorder_assembly
_atom_site_disorder_group
Br1 Br 0.68089(2) 0.37448(2) 0.30051(2) 0.01925(7) Uani 1 1 d . . . . .
N1 N 0.71368(13) -0.04006(13) 0.46582(5) 0.0155(3) Uani 1 1 d . . . . .
Br2 Br 0.92995(2) -0.25330(2) 0.54535(2) 0.02238(7) Uani 1 1 d . . . . .
N2 N 0.51106(13) 0.72059(13) 0.30580(5) 0.0149(3) Uani 1 1 d . . . . .
C13 C 0.61753(15) 0.02568(16) 0.44370(6) 0.0162(4) Uani 1 1 d . . . . .
H13A H 0.600985 0.093290 0.463768 0.019 Uiso 1 1 calc R U . . .
H13B H 0.550388 -0.024239 0.443966 0.019 Uiso 1 1 calc R U . . .
C8 C 0.38039(17) 0.41476(16) 0.39270(7) 0.0195(4) Uani 1 1 d . . . . .
H8A H 0.448801 0.458860 0.384826 0.023 Uiso 1 1 calc R U . . .
H8B H 0.373754 0.412893 0.427547 0.023 Uiso 1 1 calc R U . . .
C6 C 0.27778(16) 0.49094(17) 0.31859(7) 0.0194(4) Uani 1 1 d . . . . .
H6A H 0.267040 0.413846 0.304464 0.023 Uiso 1 1 calc R U . . .
H6B H 0.212438 0.538550 0.309609 0.023 Uiso 1 1 calc R U . . .
C19 C 0.59052(16) 0.66969(17) 0.34105(7) 0.0180(4) Uani 1 1 d . . . . .
H19A H 0.663456 0.707779 0.338405 0.027 Uiso 1 1 calc R U . . .
H19B H 0.599273 0.587296 0.334801 0.027 Uiso 1 1 calc R U . . .
H19C H 0.560797 0.680733 0.372998 0.027 Uiso 1 1 calc R U . . .
C20 C 0.50266(17) 0.84747(16) 0.31471(7) 0.0204(4) Uani 1 1 d . . . . .
H20A H 0.473653 0.860714 0.346634 0.031 Uiso 1 1 calc R U . . .
H20B H 0.451854 0.882120 0.291555 0.031 Uiso 1 1 calc R U . . .
H20C H 0.576993 0.882443 0.311771 0.031 Uiso 1 1 calc R U . . .
C10 C 0.49978(16) 0.23672(16) 0.39499(7) 0.0176(4) Uani 1 1 d . . . . .
H10A H 0.490267 0.227753 0.429535 0.021 Uiso 1 1 calc R U . . .
H10B H 0.563761 0.289296 0.389717 0.021 Uiso 1 1 calc R U . . .
C5 C 0.38318(16) 0.54486(16) 0.29712(7) 0.0179(4) Uani 1 1 d . . . . .
H5A H 0.449929 0.501493 0.307734 0.021 Uiso 1 1 calc R U . . .
H5B H 0.379314 0.539764 0.262253 0.021 Uiso 1 1 calc R U . . .
C12 C 0.63657(16) 0.06714(17) 0.39351(7) 0.0184(4) Uani 1 1 d . . . . .
H12A H 0.660209 0.001832 0.373420 0.022 Uiso 1 1 calc R U . . .
H12B H 0.696932 0.125487 0.393139 0.022 Uiso 1 1 calc R U . . .
C7 C 0.27906(16) 0.47834(16) 0.37256(7) 0.0197(4) Uani 1 1 d . . . . .
H7A H 0.276248 0.556067 0.386772 0.024 Uiso 1 1 calc R U . . .
H7B H 0.210382 0.437061 0.382361 0.024 Uiso 1 1 calc R U . . .
C18 C 0.55534(16) 0.70171(18) 0.25706(7) 0.0206(4) Uani 1 1 d . . . . .
H18A H 0.626960 0.741918 0.253520 0.031 Uiso 1 1 calc R U . . .
H18B H 0.501658 0.731598 0.233938 0.031 Uiso 1 1 calc R U . . .
H18C H 0.566438 0.619214 0.251757 0.031 Uiso 1 1 calc R U . . .
C15 C 0.73660(17) -0.14878(17) 0.43930(7) 0.0208(4) Uani 1 1 d . . . . .
H15A H 0.667872 -0.194592 0.437438 0.031 Uiso 1 1 calc R U . . .
H15B H 0.794626 -0.192883 0.455763 0.031 Uiso 1 1 calc R U . . .
H15C H 0.762327 -0.130093 0.407341 0.031 Uiso 1 1 calc R U . . .
C4 C 0.39468(16) 0.67012(16) 0.31173(7) 0.0176(4) Uani 1 1 d . . . . .
H4A H 0.341451 0.716516 0.292876 0.021 Uiso 1 1 calc R U . . .
H4B H 0.372603 0.677260 0.345310 0.021 Uiso 1 1 calc R U . . .
C9 C 0.39457(16) 0.29186(16) 0.37482(7) 0.0190(4) Uani 1 1 d . . . . .
H9A H 0.328405 0.245718 0.384007 0.023 Uiso 1 1 calc R U . . .
H9B H 0.399107 0.292351 0.339900 0.023 Uiso 1 1 calc R U . . .
C11 C 0.52809(17) 0.11976(16) 0.37379(7) 0.0198(4) Uani 1 1 d . . . . .
H11A H 0.535494 0.128033 0.339125 0.024 Uiso 1 1 calc R U . . .
H11B H 0.465330 0.066226 0.379981 0.024 Uiso 1 1 calc R U . . .
C17 C 0.67888(17) -0.07132(18) 0.51512(7) 0.0218(4) Uani 1 1 d . . . . .
H17A H 0.662803 -0.001114 0.533019 0.033 Uiso 1 1 calc R U . . .
H17B H 0.739519 -0.113790 0.530597 0.033 Uiso 1 1 calc R U . . .
H17C H 0.611601 -0.119483 0.513921 0.033 Uiso 1 1 calc R U . . .
C16 C 0.81817(17) 0.03068(19) 0.46810(8) 0.0260(5) Uani 1 1 d . . . . .
H16A H 0.843313 0.048731 0.435992 0.039 Uiso 1 1 calc R U . . .
H16B H 0.876718 -0.012613 0.484592 0.039 Uiso 1 1 calc R U . . .
H16C H 0.802923 0.102244 0.485206 0.039 Uiso 1 1 calc R U . . .

loop_
_atom_site_aniso_label
_atom_site_aniso_U_11
_atom_site_aniso_U_22
_atom_site_aniso_U_33
_atom_site_aniso_U_23
_atom_site_aniso_U_13
_atom_site_aniso_U_12
Br1 0.01775(11) 0.02085(11) 0.01915(11) -0.00164(7) -0.00116(8) 0.00178(8)
N1 0.0157(7) 0.0158(7) 0.0148(7) -0.0003(6) 0.0004(6) 0.0016(6)
Br2 0.02398(12) 0.02204(12) 0.02112(12) -0.00389(8) -0.00500(8) 0.00584(8)
N2 0.0158(7) 0.0132(7) 0.0157(7) -0.0010(6) -0.0001(6) 0.0005(6)
C13 0.0157(9) 0.0150(8) 0.0179(9) -0.0006(7) 0.0001(7) 0.0041(8)
C8 0.0239(10) 0.0172(9) 0.0173(9) 0.0005(7) -0.0006(8) 0.0007(8)
C6 0.0186(9) 0.0185(9) 0.0210(9) 0.0009(8) -0.0026(8) -0.0022(8)
C19 0.0177(9) 0.0187(9) 0.0177(9) 0.0004(8) -0.0036(7) 0.0013(8)
C20 0.0218(9) 0.0140(9) 0.0253(10) -0.0020(8) 0.0012(8) 0.0021(8)
C10 0.0195(9) 0.0162(9) 0.0170(9) 0.0018(7) -0.0021(8) 0.0001(8)
C5 0.0193(9) 0.0165(9) 0.0179(9) -0.0008(7) -0.0004(8) -0.0010(8)
C12 0.0211(9) 0.0175(9) 0.0166(9) -0.0009(7) -0.0009(8) 0.0044(8)
C7 0.0206(9) 0.0164(9) 0.0221(10) 0.0002(8) 0.0033(8) 0.0018(8)
C18 0.0216(9) 0.0273(10) 0.0128(9) -0.0031(8) 0.0017(8) -0.0011(8)
C15 0.0241(10) 0.0173(9) 0.0209(9) -0.0030(8) 0.0021(8) 0.0071(8)
C4 0.0147(8) 0.0169(9) 0.0212(9) -0.0012(8) 0.0011(8) 0.0010(8)
C9 0.0195(9) 0.0165(9) 0.0212(9) 0.0006(7) -0.0029(8) 0.0000(8)
C11 0.0240(10) 0.0183(9) 0.0172(9) -0.0004(7) -0.0053(8) 0.0031(8)
C17 0.0257(10) 0.0257(10) 0.0140(9) 0.0024(8) 0.0019(8) 0.0065(9)
C16 0.0196(10) 0.0274(11) 0.0311(11) 0.0035(9) -0.0076(9) -0.0059(9)

loop_
_atom_type_symbol
_atom_type_description
_atom_type_scat_dispersion_real
_atom_type_scat_dispersion_imag
_atom_type_scat_source
C C 0.0181 0.0091 'International Tables Vol C Tables 4.2.6.8 and 6.1.1.4'
H H 0.0000 0.0000 'International Tables Vol C Tables 4.2.6.8 and 6.1.1.4'
Br Br -0.6763 1.2805 'International Tables Vol C Tables 4.2.6.8 and 6.1.1.4'
N N 0.0311 0.0180 'International Tables Vol C Tables 4.2.6.8 and 6.1.1.4'

loop_
_geom_angle_atom_site_label_1
_geom_angle_atom_site_label_2
_geom_angle_atom_site_label_3
_geom_angle
_geom_angle_site_symmetry_1
_geom_angle_site_symmetry_3
_geom_angle_publ_flag
C15 N1 C16 109.50(15) . . ?
C15 N1 C17 108.21(15) . . ?
C16 N1 C17 108.90(15) . . ?
C15 N1 C13 110.97(14) . . ?
C16 N1 C13 111.88(15) . . ?
C17 N1 C13 107.26(14) . . ?
C18 N2 C19 109.44(14) . . ?
C18 N2 C20 108.88(15) . . ?
C19 N2 C20 108.58(14) . . ?
C18 N2 C4 111.68(14) . . ?
C19 N2 C4 110.69(14) . . ?
C20 N2 C4 107.48(14) . . ?
N1 C13 C12 115.71(15) . . ?
C9 C8 C7 114.66(16) . . ?
C5 C6 C7 115.20(16) . . ?
C9 C10 C11 114.29(16) . . ?
C4 C5 C6 111.01(16) . . ?
C13 C12 C11 109.89(16) . . ?
C8 C7 C6 115.17(16) . . ?
N2 C4 C5 115.03(15) . . ?
C10 C9 C8 111.22(16) . . ?
C10 C11 C12 113.51(16) . . ?

loop_
_geom_bond_atom_site_label_1
_geom_bond_atom_site_label_2
_geom_bond_distance
_geom_bond_site_symmetry_2
_geom_bond_publ_flag
N1 C15 1.496(2) . ?
N1 C16 1.496(2) . ?
N1 C17 1.501(2) . ?
N1 C13 1.515(2) . ?
N2 C18 1.494(2) . ?
N2 C19 1.499(2) . ?
N2 C20 1.500(2) . ?
N2 C4 1.518(2) . ?
C13 C12 1.517(2) . ?
C8 C9 1.526(3) . ?
C8 C7 1.528(3) . ?
C6 C5 1.532(3) . ?
C6 C7 1.535(3) . ?
C10 C9 1.522(3) . ?
C10 C11 1.525(3) . ?
C5 C4 1.520(3) . ?
C12 C11 1.538(3) . ?

loop_
_geom_torsion_atom_site_label_1
_geom_torsion_atom_site_label_2
_geom_torsion_atom_site_label_3
_geom_torsion_atom_site_label_4
_geom_torsion
_geom_torsion_site_symmetry_1
_geom_torsion_site_symmetry_2
_geom_torsion_site_symmetry_3
_geom_torsion_site_symmetry_4
_geom_torsion_publ_flag
C15 N1 C13 C12 -62.9(2) . . . . ?
C16 N1 C13 C12 59.8(2) . . . . ?
C17 N1 C13 C12 179.14(16) . . . . ?
C7 C6 C5 C4 -66.8(2) . . . . ?
N1 C13 C12 C11 173.54(15) . . . . ?
C9 C8 C7 C6 -59.5(2) . . . . ?
C5 C6 C7 C8 -53.6(2) . . . . ?
C18 N2 C4 C5 52.2(2) . . . . ?
C19 N2 C4 C5 -70.0(2) . . . . ?
C20 N2 C4 C5 171.54(16) . . . . ?
C6 C5 C4 N2 161.62(15) . . . . ?
C11 C10 C9 C8 -172.32(16) . . . . ?
C7 C8 C9 C10 177.66(16) . . . . ?
C9 C10 C11 C12 178.23(16) . . . . ?
C13 C12 C11 C10 72.9(2) . . . . ?
